data_4061518
_journal_name_full Organometallics
_journal_paper_doi 10.1021/om050269x
_journal_year 2005
_chemical_formula_sum 'C36.5 H47 Cl I4 O11 P2 Sn3'
_chemical_formula_weight 1622.80
_space_group_IT_number 2
_symmetry_cell_setting triclinic
_symmetry_space_group_name_Hall '-P 1'
_symmetry_space_group_name_H-M 'P -1'
_cell_angle_alpha 81.3640(10)
_cell_angle_beta 69.9810(10)
_cell_angle_gamma 62.3120(10)
_cell_formula_units_Z 2
_cell_length_a 13.3902(7)
_cell_length_b 14.2179(8)
_cell_length_c 16.9005(10)
_cell_measurement_temperature 223(2)
_cell_volume 2676.8(3)
_diffrn_ambient_temperature 223(2)
_exptl_crystal_density_diffrn 2.013
_cod_original_formula_sum 'C36.50 H47 Cl I4 O11 P2 Sn3'
_cod_database_code 4061518

loop_
_symmetry_equiv_pos_as_xyz
'x, y, z'
'-x, -y, -z'

loop_
_atom_site_label
_atom_site_type_symbol
_atom_site_fract_x
_atom_site_fract_y
_atom_site_fract_z
_atom_site_U_iso_or_equiv
_atom_site_adp_type
_atom_site_occupancy
_atom_site_symmetry_multiplicity
_atom_site_calc_flag
_atom_site_refinement_flags
_atom_site_disorder_assembly
_atom_site_disorder_group
I1 I 0.80995(8) 0.36432(7) 0.05446(6) 0.0631(3) Uani 1 1 d . . .
I2 I 0.15187(9) 0.19089(8) -0.06240(6) 0.0588(3) Uani 1 1 d . . .
I3 I -0.11589(12) 1.08184(8) 0.13413(8) 0.0832(4) Uani 1 1 d . . .
Sn1 Sn 0.24309(6) 0.33393(6) 0.32403(5) 0.0312(2) Uani 1 1 d . . .
Sn2 Sn 0.15698(6) 0.58581(5) 0.37383(5) 0.02851(19) Uani 1 1 d . . .
Sn3 Sn -0.03068(6) 0.51919(5) 0.33066(5) 0.02881(19) Uani 1 1 d . . .
P1 P 0.2675(2) 0.3894(2) 0.49411(18) 0.0311(6) Uani 1 1 d . . .
H1 H 0.3347 0.3640 0.5168 0.037 Uiso 1 1 calc R . .
P2 P 0.0123(2) 0.2984(2) 0.43568(18) 0.0306(6) Uani 1 1 d . . .
H2 H -0.0106 0.2410 0.4375 0.037 Uiso 1 1 calc R . .
O1 O 0.2961(6) 0.4598(6) 0.2814(5) 0.0342(17) Uani 1 1 d . . .
O2 O 0.1337(6) 0.4008(5) 0.2442(5) 0.0337(17) Uani 1 1 d . . .
O3 O 0.0379(6) 0.6355(5) 0.2998(5) 0.0318(16) Uani 1 1 d . . .
O4 O 0.0998(6) 0.4712(5) 0.3855(4) 0.0264(15) Uani 1 1 d . . .
O5 O 0.3058(6) 0.3088(6) 0.4257(5) 0.0367(18) Uani 1 1 d . . .
O6 O 0.2497(6) 0.4978(6) 0.4580(5) 0.0329(17) Uani 1 1 d . . .
O7 O 0.1455(6) 0.2513(5) 0.3913(5) 0.0366(18) Uani 1 1 d . . .
O8 O -0.0582(6) 0.3881(5) 0.3866(5) 0.0336(17) Uani 1 1 d . . .
O9 O 0.0150(6) 0.6750(5) 0.4739(4) 0.0316(16) Uani 1 1 d . . .
O10 O -0.1631(6) 0.6115(5) 0.4329(4) 0.0302(16) Uani 1 1 d . . .
C1 C 0.3912(10) 0.2076(8) 0.2458(8) 0.047(3) Uani 1 1 d D . .
H1A H 0.3757 0.2072 0.1933 0.056 Uiso 1 1 calc R . .
H1B H 0.4610 0.2208 0.2314 0.056 Uiso 1 1 calc R . .
C2 C 0.4188(12) 0.1009(8) 0.2851(10) 0.071(4) Uani 1 1 d D . .
H2A H 0.3532 0.0839 0.2925 0.085 Uiso 1 1 calc R . .
H2B H 0.4233 0.1043 0.3412 0.085 Uiso 1 1 calc R . .
C3 C 0.5334(13) 0.0113(9) 0.2355(11) 0.083(5) Uani 1 1 d D . .
H3A H 0.5270 0.0035 0.1810 0.100 Uiso 1 1 calc R . .
H3B H 0.5988 0.0300 0.2245 0.100 Uiso 1 1 calc R . .
C4 C 0.5619(18) -0.0934(10) 0.2809(13) 0.118(8) Uani 1 1 d D . .
H4A H 0.4974 -0.1123 0.2920 0.177 Uiso 1 1 calc R . .
H4B H 0.5719 -0.0871 0.3338 0.177 Uiso 1 1 calc R . .
H4C H 0.6347 -0.1482 0.2462 0.177 Uiso 1 1 calc R . .
C5 C 0.2315(10) 0.6940(8) 0.3281(8) 0.041(3) Uani 1 1 d D . .
H5A H 0.2983 0.6726 0.3495 0.049 Uiso 1 1 calc R . .
H5B H 0.2635 0.6873 0.2666 0.049 Uiso 1 1 calc R . .
C6 C 0.1481(10) 0.8103(7) 0.3508(8) 0.045(3) Uani 1 1 d D . .
H6A H 0.0793 0.8320 0.3316 0.054 Uiso 1 1 calc R . .
H6B H 0.1194 0.8188 0.4122 0.054 Uiso 1 1 calc R . .
C7 C 0.2069(13) 0.8822(8) 0.3121(11) 0.074(5) Uani 1 1 d D . .
H7A H 0.2417 0.8692 0.2511 0.089 Uiso 1 1 calc R . .
H7B H 0.2714 0.8646 0.3351 0.089 Uiso 1 1 calc R . .
C8 C 0.1212(17) 0.9988(9) 0.3284(14) 0.102(7) Uani 1 1 d D . .
H8A H 0.0524 1.0148 0.3119 0.153 Uiso 1 1 calc R . .
H8B H 0.1601 1.0416 0.2959 0.153 Uiso 1 1 calc R . .
H8C H 0.0963 1.0146 0.3879 0.153 Uiso 1 1 calc R . .
C9 C -0.1291(9) 0.5633(10) 0.2441(8) 0.046(3) Uani 1 1 d D . .
H9A H -0.1167 0.6205 0.2086 0.055 Uiso 1 1 calc R . .
H9B H -0.0982 0.5023 0.2074 0.055 Uiso 1 1 calc R . .
C10 C -0.2600(9) 0.5998(13) 0.2861(9) 0.068(5) Uani 1 1 d D . .
H10A H -0.2710 0.5472 0.3284 0.082 Uiso 1 1 calc R . .
H10B H -0.2922 0.6667 0.3161 0.082 Uiso 1 1 calc R . .
C11 C -0.3309(11) 0.6164(17) 0.2296(10) 0.089(6) Uani 1 1 d D . .
H11A H -0.2974 0.5506 0.1979 0.106 Uiso 1 1 calc R . .
H11B H -0.3238 0.6717 0.1890 0.106 Uiso 1 1 calc R . .
C12 C -0.4611(12) 0.648(2) 0.2756(15) 0.131(9) Uani 1 1 d D . .
H12A H -0.4689 0.6016 0.3229 0.197 Uiso 1 1 calc R . .
H12B H -0.4983 0.6430 0.2374 0.197 Uiso 1 1 calc R . .
H12C H -0.4995 0.7210 0.2958 0.197 Uiso 1 1 calc R . .
C1A C 0.4082(9) 0.4447(8) 0.2333(7) 0.034(2) Uani 1 1 d . . .
C2A C 0.5000(11) 0.4035(12) 0.2660(8) 0.052(3) Uani 1 1 d . . .
H2A1 H 0.4855 0.3895 0.3239 0.062 Uiso 1 1 calc R . .
C3A C 0.6143(11) 0.3821(12) 0.2150(8) 0.054(3) Uani 1 1 d . . .
H3A1 H 0.6767 0.3537 0.2384 0.065 Uiso 1 1 calc R . .
C4A C 0.6360(10) 0.4018(9) 0.1319(8) 0.044(3) Uani 1 1 d . . .
C5A C 0.5468(13) 0.4435(15) 0.0998(9) 0.083(6) Uani 1 1 d . . .
H5A H 0.5615 0.4582 0.0420 0.099 Uiso 1 1 calc R . .
C6A C 0.4314(12) 0.4659(15) 0.1508(9) 0.079(5) Uani 1 1 d . . .
H6A1 H 0.3692 0.4962 0.1271 0.094 Uiso 1 1 calc R . .
C1B C 0.1396(9) 0.3521(9) 0.1765(7) 0.034(2) Uani 1 1 d . . .
C2B C 0.1222(13) 0.2622(10) 0.1864(8) 0.051(3) Uani 1 1 d . . .
H2B1 H 0.1077 0.2314 0.2398 0.061 Uiso 1 1 calc R . .
C3B C 0.1261(13) 0.2178(11) 0.1182(8) 0.054(3) Uani 1 1 d . . .
H3B1 H 0.1139 0.1567 0.1255 0.065 Uiso 1 1 calc R . .
C4B C 0.1475(10) 0.2606(10) 0.0398(7) 0.040(3) Uani 1 1 d . . .
C5B C 0.1655(14) 0.3487(12) 0.0308(8) 0.062(4) Uani 1 1 d . . .
H5B H 0.1817 0.3783 -0.0230 0.074 Uiso 1 1 calc R . .
C6B C 0.1605(13) 0.3952(10) 0.0981(8) 0.053(3) Uani 1 1 d . . .
H6B1 H 0.1715 0.4570 0.0905 0.064 Uiso 1 1 calc R . .
C1C C -0.0016(10) 0.7319(9) 0.2596(7) 0.034(2) Uani 1 1 d . . .
C2C C 0.0731(11) 0.7494(9) 0.1851(7) 0.041(3) Uani 1 1 d . . .
H2C H 0.1470 0.6933 0.1590 0.049 Uiso 1 1 calc R . .
C3C C 0.0400(12) 0.8478(11) 0.1492(8) 0.051(3) Uani 1 1 d . . .
H3C H 0.0918 0.8597 0.0995 0.062 Uiso 1 1 calc R . .
C4C C -0.0697(13) 0.9294(9) 0.1865(9) 0.050(3) Uani 1 1 d . . .
C5C C -0.1450(12) 0.9125(10) 0.2591(9) 0.054(3) Uani 1 1 d . . .
H5C H -0.2194 0.9684 0.2846 0.065 Uiso 1 1 calc R . .
C6C C -0.1105(10) 0.8112(9) 0.2954(8) 0.043(3) Uani 1 1 d . . .
H6C H -0.1628 0.7984 0.3443 0.052 Uiso 1 1 calc R . .
I4 I -0.3022(2) 1.31354(16) 0.44009(14) 0.1475(8) Uani 1 1 d . . .
C1S C -0.309(2) 0.9762(14) 0.4776(10) 0.094(7) Uani 1 1 d D . .
C2S C -0.229(2) 0.9902(18) 0.4881(15) 0.123(10) Uani 1 1 d D . .
H2SA H -0.1679 0.9325 0.5043 0.148 Uiso 1 1 calc R . .
C3S C -0.228(3) 1.077(2) 0.4781(18) 0.147(12) Uani 1 1 d . . .
H3SA H -0.1661 1.0805 0.4894 0.176 Uiso 1 1 calc R . .
C4S C -0.3058(16) 1.1672(16) 0.4528(12) 0.086(6) Uani 1 1 d . . .
C5S C -0.3922(16) 1.1556(13) 0.4376(12) 0.084(5) Uani 1 1 d . . .
H5SA H -0.4476 1.2135 0.4164 0.100 Uiso 1 1 calc R . .
C6S C -0.402(2) 1.0647(13) 0.4518(13) 0.100(7) Uani 1 1 d D . .
H6SA H -0.4653 1.0588 0.4452 0.120 Uiso 1 1 calc R . .
O1S O -0.3218(18) 0.8822(11) 0.4866(10) 0.169(9) Uani 1 1 d D . .
H1S H -0.2646 0.8328 0.4989 0.254 Uiso 1 1 calc R . .
C7S C 0.546(8) 0.182(4) -0.037(7) 0.18(5) Uiso 0.25 1 d PD A 1
H7S1 H 0.4750 0.1769 0.0018 0.212 Uiso 0.25 1 calc PR A 1
H7S2 H 0.5776 0.1348 -0.0853 0.212 Uiso 0.25 1 calc PR A 1
Cl1A Cl 0.643(2) 0.1476(17) 0.0098(15) 0.115(7) Uiso 0.25 1 d PD A 1
Cl2A Cl 0.514(2) 0.3016(17) -0.0674(15) 0.115(7) Uiso 0.25 1 d PD A 1
C8S C 0.511(3) 0.129(3) -0.084(2) 0.039(11) Uiso 0.25 1 d PD B 2
H8SA H 0.4629 0.0931 -0.0818 0.047 Uiso 0.25 1 calc PR B 2
H8SB H 0.5150 0.1711 -0.1360 0.047 Uiso 0.25 1 calc PR B 2
Cl1B Cl 0.453(3) 0.205(2) -0.0036(19) 0.164(12) Uiso 0.25 1 d PD B 2
Cl2B Cl 0.641(2) 0.044(2) -0.083(2) 0.172(12) Uiso 0.25 1 d PD B 2

loop_
_atom_site_aniso_label
_atom_site_aniso_U_11
_atom_site_aniso_U_22
_atom_site_aniso_U_33
_atom_site_aniso_U_23
_atom_site_aniso_U_13
_atom_site_aniso_U_12
I1 0.0360(5) 0.0551(5) 0.0678(6) 0.0125(5) 0.0081(4) -0.0162(4)
I2 0.0650(6) 0.0767(6) 0.0446(5) -0.0122(5) -0.0155(4) -0.0368(5)
I3 0.1189(10) 0.0441(5) 0.0956(9) 0.0284(5) -0.0546(8) -0.0369(6)
Sn1 0.0266(4) 0.0279(4) 0.0336(4) -0.0014(3) -0.0064(3) -0.0092(3)
Sn2 0.0244(4) 0.0275(4) 0.0326(4) 0.0011(3) -0.0078(3) -0.0118(3)
Sn3 0.0269(4) 0.0281(4) 0.0324(4) 0.0030(3) -0.0114(3) -0.0124(3)
P1 0.0231(14) 0.0294(14) 0.0377(16) 0.0015(12) -0.0122(12) -0.0077(12)
P2 0.0307(15) 0.0249(13) 0.0364(15) 0.0009(12) -0.0094(13) -0.0133(12)
O1 0.027(4) 0.035(4) 0.034(4) -0.005(3) 0.002(3) -0.014(3)
O2 0.033(4) 0.031(4) 0.036(4) -0.005(3) -0.011(3) -0.011(3)
O3 0.029(4) 0.032(4) 0.037(4) 0.004(3) -0.015(3) -0.014(3)
O4 0.020(3) 0.026(4) 0.030(4) -0.002(3) -0.005(3) -0.009(3)
O5 0.028(4) 0.032(4) 0.038(4) 0.000(3) -0.012(3) -0.003(3)
O6 0.022(4) 0.035(4) 0.044(4) -0.003(3) -0.012(3) -0.012(3)
O7 0.030(4) 0.028(4) 0.042(4) 0.001(3) -0.002(4) -0.011(3)
O8 0.032(4) 0.027(4) 0.044(4) 0.002(3) -0.013(4) -0.014(3)
O9 0.028(4) 0.030(4) 0.035(4) -0.003(3) -0.008(3) -0.012(3)
O10 0.031(4) 0.024(4) 0.033(4) 0.001(3) -0.009(3) -0.010(3)
C1 0.034(6) 0.035(6) 0.054(8) -0.016(6) -0.002(6) -0.004(5)
C2 0.059(9) 0.040(8) 0.079(11) -0.003(7) -0.003(8) -0.007(7)
C3 0.073(11) 0.043(8) 0.095(13) -0.009(8) -0.006(10) -0.006(8)
C4 0.110(17) 0.057(11) 0.132(19) 0.000(12) -0.004(14) -0.015(11)
C5 0.040(7) 0.047(7) 0.043(7) 0.002(6) -0.009(6) -0.029(6)
C6 0.043(7) 0.036(6) 0.052(8) 0.004(6) -0.008(6) -0.020(6)
C7 0.080(11) 0.045(8) 0.088(12) 0.003(8) -0.004(9) -0.037(8)
C8 0.134(18) 0.037(8) 0.16(2) 0.018(10) -0.073(16) -0.042(10)
C9 0.048(7) 0.053(7) 0.047(7) 0.000(6) -0.028(6) -0.021(6)
C10 0.041(8) 0.077(10) 0.072(10) -0.027(8) -0.028(8) 0.000(7)
C11 0.051(10) 0.125(16) 0.088(13) -0.001(11) -0.018(9) -0.038(10)
C12 0.068(13) 0.16(2) 0.16(2) -0.029(18) 0.007(14) -0.068(15)
C1A 0.026(5) 0.032(6) 0.036(6) 0.002(5) -0.005(5) -0.011(5)
C2A 0.043(7) 0.087(10) 0.032(7) 0.010(7) -0.011(6) -0.036(7)
C3A 0.030(7) 0.082(10) 0.049(8) 0.006(7) -0.011(6) -0.026(7)
C4A 0.029(6) 0.039(6) 0.046(7) 0.008(6) 0.002(5) -0.014(5)
C5A 0.053(9) 0.139(16) 0.034(8) 0.030(9) -0.010(7) -0.037(10)
C6A 0.037(8) 0.133(15) 0.042(8) 0.028(9) -0.013(7) -0.027(9)
C1B 0.030(6) 0.039(6) 0.031(6) -0.001(5) -0.009(5) -0.015(5)
C2B 0.083(10) 0.047(7) 0.038(7) 0.007(6) -0.022(7) -0.041(7)
C3B 0.076(10) 0.053(8) 0.051(8) -0.002(6) -0.022(7) -0.041(7)
C4B 0.041(7) 0.049(7) 0.035(6) -0.011(6) -0.011(5) -0.021(6)
C5B 0.093(11) 0.075(10) 0.032(7) 0.003(7) -0.010(7) -0.056(9)
C6B 0.082(10) 0.051(8) 0.045(7) 0.010(6) -0.018(7) -0.047(8)
C1C 0.038(6) 0.037(6) 0.034(6) 0.004(5) -0.017(5) -0.019(5)
C2C 0.042(7) 0.044(7) 0.039(7) -0.001(5) -0.014(6) -0.019(6)
C3C 0.055(8) 0.065(9) 0.040(7) 0.007(6) -0.009(6) -0.037(7)
C4C 0.074(10) 0.029(6) 0.057(8) 0.013(6) -0.036(8) -0.025(7)
C5C 0.051(8) 0.036(7) 0.070(10) -0.002(7) -0.023(7) -0.012(6)
C6C 0.031(6) 0.043(7) 0.051(7) 0.009(6) -0.014(6) -0.015(5)
I4 0.197(2) 0.1564(16) 0.1780(19) 0.0727(14) -0.1270(17) -0.1225(16)
C1S 0.13(2) 0.047(10) 0.077(13) -0.008(9) -0.015(13) -0.030(12)
C2S 0.15(2) 0.067(15) 0.118(19) 0.016(13) -0.071(18) -0.004(16)
C3S 0.17(3) 0.090(17) 0.17(3) 0.007(17) -0.12(2) -0.002(17)
C4S 0.070(11) 0.113(15) 0.082(12) 0.036(11) -0.047(10) -0.039(11)
C5S 0.072(12) 0.058(10) 0.093(13) 0.013(9) -0.020(10) -0.014(9)
C6S 0.132(18) 0.059(11) 0.104(15) 0.012(10) -0.055(14) -0.029(12)
O1S 0.29(3) 0.072(9) 0.103(12) 0.020(8) -0.034(14) -0.070(13)

loop_
_geom_bond_atom_site_label_1
_geom_bond_atom_site_label_2
_geom_bond_distance
_geom_bond_site_symmetry_2
_geom_bond_publ_flag
I1 C4A 2.096(11) . ?
I2 C4B 2.088(11) . ?
I3 C4C 2.101(11) . ?
Sn1 O5 2.075(7) . ?
Sn1 O4 2.082(6) . ?
Sn1 O7 2.094(7) . ?
Sn1 C1 2.125(10) . ?
Sn1 O2 2.131(7) . ?
Sn1 O1 2.161(7) . ?
Sn2 O4 2.058(7) . ?
Sn2 O9 2.070(7) . ?
Sn2 O6 2.088(7) . ?
Sn2 C5 2.121(10) . ?
Sn2 O3 2.158(7) . ?
Sn2 O1 2.206(7) . ?
Sn3 O4 2.047(6) . ?
Sn3 O10 2.067(7) . ?
Sn3 O8 2.091(7) . ?
Sn3 C9 2.131(10) . ?
Sn3 O3 2.162(7) . ?
Sn3 O2 2.215(7) . ?
P1 O6 1.510(8) . ?
P1 O10 1.518(8) 2_566 ?
P1 O5 1.537(8) . ?
P2 O9 1.509(8) 2_566 ?
P2 O8 1.519(8) . ?
P2 O7 1.523(8) . ?
O1 C1A 1.371(12) . ?
O2 C1B 1.386(13) . ?
O3 C1C 1.384(12) . ?
O9 P2 1.509(8) 2_566 ?
O10 P1 1.518(8) 2_566 ?
C1 C2 1.491(12) . ?
C2 C3 1.517(12) . ?
C3 C4 1.511(13) . ?
C5 C6 1.520(11) . ?
C6 C7 1.512(12) . ?
C7 C8 1.514(13) . ?
C9 C10 1.504(12) . ?
C10 C11 1.488(12) . ?
C11 C12 1.514(13) . ?
C1A C6A 1.339(17) . ?
C1A C2A 1.363(16) . ?
C2A C3A 1.386(17) . ?
C3A C4A 1.347(18) . ?
C4A C5A 1.326(19) . ?
C5A C6A 1.394(19) . ?
C1B C6B 1.369(16) . ?
C1B C2B 1.379(16) . ?
C2B C3B 1.368(17) . ?
C3B C4B 1.367(18) . ?
C4B C5B 1.358(17) . ?
C5B C6B 1.367(18) . ?
C1C C6C 1.355(16) . ?
C1C C2C 1.387(16) . ?
C2C C3C 1.368(17) . ?
C3C C4C 1.380(18) . ?
C4C C5C 1.367(19) . ?
C5C C6C 1.405(17) . ?
I4 C4S 2.08(2) . ?
C1S C2S 1.24(3) . ?
C1S O1S 1.41(2) . ?
C1S C6S 1.44(3) . ?
C2S C3S 1.22(3) . ?
C3S C4S 1.35(3) . ?
C4S C5S 1.35(2) . ?
C5S C6S 1.33(2) . ?
C7S Cl1A 1.600(5) . ?
C7S Cl2A 1.600(5) . ?
C8S Cl2B 1.600(5) . ?
C8S Cl1B 1.601(5) . ?
